data_4122762
loop_
_publ_author_name
'Bassanetti, Irene'
'Comotti, Angiolina'
'Sozzani, Piero'
'Bracco, Silvia'
'Calestani, Gianluca'
'Mezzadri, Francesco'
'Marchi\`o, Luciano'

_publ_section_title
;
 Porous molecular crystals by macrocyclic coordination supramolecules.
;
_journal_issue 42
_journal_name_full 'Journal of the American Chemical Society'
_journal_page_first 14883
_journal_page_last 14895
_journal_paper_doi 10.1021/ja507555j
_journal_volume 136
_journal_year 2014
_chemical_formula_moiety 'C162 H156 Ag6 F36 N24 P6 S6, 0.5(C3 H6 O), 0.5(C4 H10 O)'
_chemical_formula_sum 'C183 H204 Ag6 F36 N24 O6 P6 S6'
_chemical_formula_weight 4545.10
_chemical_name_systematic
;
 ?
;
_space_group_IT_number 203
_symmetry_cell_setting cubic
_symmetry_space_group_name_Hall '-F 2uv 2vw 3'
_symmetry_space_group_name_H-M 'F d -3 :2'
_atom_sites_solution_hydrogens geom
_atom_sites_solution_primary direct
_atom_sites_solution_secondary difmap
_audit_creation_method SHELXL-97
_cell_angle_alpha 90.00
_cell_angle_beta 90.00
_cell_angle_gamma 90.00
_cell_formula_units_Z 16
_cell_length_a 43.025(2)
_cell_length_b 43.025(2)
_cell_length_c 43.025(2)
_cell_measurement_reflns_used 47788
_cell_measurement_temperature 293(2)
_cell_measurement_theta_max 25.77
_cell_measurement_theta_min 1.34
_cell_volume 79646(6)
_computing_cell_refinement Saint
_computing_data_collection Smart
_computing_data_reduction Saint
_computing_structure_refinement 'SHELXL-97 (Sheldrick, 1997)'
_computing_structure_solution Sir2004
_diffrn_ambient_temperature 293(2)
_diffrn_measured_fraction_theta_full 0.993
_diffrn_measured_fraction_theta_max 0.993
_diffrn_measurement_device_type 'Bruker Smart APEXII CCD'
_diffrn_measurement_method 'theta & omega scan'
_diffrn_radiation_monochromator graphite
_diffrn_radiation_source 'fine-focus sealed tube'
_diffrn_radiation_type MoK\a
_diffrn_radiation_wavelength 0.71073
_diffrn_reflns_av_R_equivalents 0.0870
_diffrn_reflns_av_sigmaI/netI 0.0332
_diffrn_reflns_limit_h_max 33
_diffrn_reflns_limit_h_min -52
_diffrn_reflns_limit_k_max 52
_diffrn_reflns_limit_k_min -44
_diffrn_reflns_limit_l_max 52
_diffrn_reflns_limit_l_min -52
_diffrn_reflns_number 107924
_diffrn_reflns_theta_full 25.77
_diffrn_reflns_theta_max 25.77
_diffrn_reflns_theta_min 1.34
_diffrn_standards_decay_% 0
_exptl_absorpt_coefficient_mu 0.783
_exptl_absorpt_correction_T_max 1.000
_exptl_absorpt_correction_T_min 0.827
_exptl_absorpt_correction_type multi-scan
_exptl_absorpt_process_details SADABS
_exptl_crystal_colour colorless
_exptl_crystal_density_diffrn 1.516
_exptl_crystal_density_method 'not measured'
_exptl_crystal_description block
_exptl_crystal_F_000 36960
_exptl_crystal_size_max 0.18
_exptl_crystal_size_mid 0.18
_exptl_crystal_size_min 0.14
_platon_squeeze_details
;
;
_refine_diff_density_max 0.810
_refine_diff_density_min -0.354
_refine_diff_density_rms 0.052
_refine_ls_extinction_method none
_refine_ls_goodness_of_fit_ref 1.007
_refine_ls_hydrogen_treatment constr
_refine_ls_matrix_type full
_refine_ls_number_parameters 378
_refine_ls_number_reflns 6362
_refine_ls_number_restraints 4
_refine_ls_restrained_S_all 1.006
_refine_ls_R_factor_all 0.0661
_refine_ls_R_factor_gt 0.0419
_refine_ls_shift/su_max 0.004
_refine_ls_shift/su_mean 0.000
_refine_ls_structure_factor_coef Fsqd
_refine_ls_weighting_details 'calc w=1/[\s^2^(Fo^2^)+(0.0692P)^2^+24.7997P] where P=(Fo^2^+2Fc^2^)/3'
_refine_ls_weighting_scheme calc
_refine_ls_wR_factor_gt 0.1063
_refine_ls_wR_factor_ref 0.1178
_reflns_number_gt 4812
_reflns_number_total 6362
_reflns_threshold_expression >2sigma(I)
_cod_data_source_file ja507555j_si_002.cif
_cod_data_source_block mp2ae
_cod_depositor_comments
;
The following automatic conversions were performed:

'_symmetry_cell_setting' value 'Cubic' changed to 'cubic' according
to
/home/saulius/struct/COD-crude-data--automatic-downloads/rss-feeds/ACS/lib/dictionaries/cif_core.dic
dictionary named 'cif_core.dic' version 2.4.2 from 2011-04-26.

Automatic conversion script
Id: cif_fix_values 2827 2014-09-09 07:05:25Z andrius 

 Adding full bibliography for 4122761--4122771.cif.
;
_cod_original_sg_symbol_Hall -F2uv2vw
_cod_original_sg_symbol_H-M Fd-3
_cod_database_code 4122762

loop_
_symmetry_equiv_pos_as_xyz
'x, y, z'
'-x+1/4, -y+1/4, z'
'x, -y+1/4, -z+1/4'
'-x+1/4, y, -z+1/4'
'z, x, y'
'y, z, x'
'-z+1/4, -x+1/4, y'
'-y+1/4, z, -x+1/4'
'z, -x+1/4, -y+1/4'
'-y+1/4, -z+1/4, x'
'-z+1/4, x, -y+1/4'
'y, -z+1/4, -x+1/4'
'x, y+1/2, z+1/2'
'-x+1/4, -y+3/4, z+1/2'
'x, -y+3/4, -z+3/4'
'-x+1/4, y+1/2, -z+3/4'
'z, x+1/2, y+1/2'
'y, z+1/2, x+1/2'
'-z+1/4, -x+3/4, y+1/2'
'-y+1/4, z+1/2, -x+3/4'
'z, -x+3/4, -y+3/4'
'-y+1/4, -z+3/4, x+1/2'
'-z+1/4, x+1/2, -y+3/4'
'y, -z+3/4, -x+3/4'
'x+1/2, y, z+1/2'
'-x+3/4, -y+1/4, z+1/2'
'x+1/2, -y+1/4, -z+3/4'
'-x+3/4, y, -z+3/4'
'z+1/2, x, y+1/2'
'y+1/2, z, x+1/2'
'-z+3/4, -x+1/4, y+1/2'
'-y+3/4, z, -x+3/4'
'z+1/2, -x+1/4, -y+3/4'
'-y+3/4, -z+1/4, x+1/2'
'-z+3/4, x, -y+3/4'
'y+1/2, -z+1/4, -x+3/4'
'x+1/2, y+1/2, z'
'-x+3/4, -y+3/4, z'
'x+1/2, -y+3/4, -z+1/4'
'-x+3/4, y+1/2, -z+1/4'
'z+1/2, x+1/2, y'
'y+1/2, z+1/2, x'
'-z+3/4, -x+3/4, y'
'-y+3/4, z+1/2, -x+1/4'
'z+1/2, -x+3/4, -y+1/4'
'-y+3/4, -z+3/4, x'
'-z+3/4, x+1/2, -y+1/4'
'y+1/2, -z+3/4, -x+1/4'
'-x, -y, -z'
'x-1/4, y-1/4, -z'
'-x, y-1/4, z-1/4'
'x-1/4, -y, z-1/4'
'-z, -x, -y'
'-y, -z, -x'
'z-1/4, x-1/4, -y'
'y-1/4, -z, x-1/4'
'-z, x-1/4, y-1/4'
'y-1/4, z-1/4, -x'
'z-1/4, -x, y-1/4'
'-y, z-1/4, x-1/4'
'-x, -y+1/2, -z+1/2'
'x-1/4, y+1/4, -z+1/2'
'-x, y+1/4, z+1/4'
'x-1/4, -y+1/2, z+1/4'
'-z, -x+1/2, -y+1/2'
'-y, -z+1/2, -x+1/2'
'z-1/4, x+1/4, -y+1/2'
'y-1/4, -z+1/2, x+1/4'
'-z, x+1/4, y+1/4'
'y-1/4, z+1/4, -x+1/2'
'z-1/4, -x+1/2, y+1/4'
'-y, z+1/4, x+1/4'
'-x+1/2, -y, -z+1/2'
'x+1/4, y-1/4, -z+1/2'
'-x+1/2, y-1/4, z+1/4'
'x+1/4, -y, z+1/4'
'-z+1/2, -x, -y+1/2'
'-y+1/2, -z, -x+1/2'
'z+1/4, x-1/4, -y+1/2'
'y+1/4, -z, x+1/4'
'-z+1/2, x-1/4, y+1/4'
'y+1/4, z-1/4, -x+1/2'
'z+1/4, -x, y+1/4'
'-y+1/2, z-1/4, x+1/4'
'-x+1/2, -y+1/2, -z'
'x+1/4, y+1/4, -z'
'-x+1/2, y+1/4, z-1/4'
'x+1/4, -y+1/2, z-1/4'
'-z+1/2, -x+1/2, -y'
'-y+1/2, -z+1/2, -x'
'z+1/4, x+1/4, -y'
'y+1/4, -z+1/2, x-1/4'
'-z+1/2, x+1/4, y-1/4'
'y+1/4, z+1/4, -x'
'z+1/4, -x+1/2, y-1/4'
'-y+1/2, z+1/4, x-1/4'

loop_
_atom_site_label
_atom_site_type_symbol
_atom_site_fract_x
_atom_site_fract_y
_atom_site_fract_z
_atom_site_U_iso_or_equiv
_atom_site_adp_type
_atom_site_occupancy
_atom_site_symmetry_multiplicity
_atom_site_calc_flag
_atom_site_refinement_flags
_atom_site_disorder_assembly
_atom_site_disorder_group
Ag Ag 0.096855(6) 0.366004(7) 0.540048(6) 0.05278(12) Uani 1 1 d . . .
S13 S 0.13872(2) 0.433352(19) 0.45137(2) 0.0464(2) Uani 1 1 d . . .
P1 P 0.1250 0.33923(4) 0.6250 0.0570(4) Uani 1 2 d S . .
P2 P 0.02146(3) 0.22854(3) 0.52146(3) 0.0800(6) Uani 1 3 d S . .
N12 N 0.13955(6) 0.33520(6) 0.48786(6) 0.0432(6) Uani 1 1 d . . .
N21 N 0.13748(6) 0.39545(6) 0.52783(6) 0.0422(6) Uani 1 1 d . . .
N11 N 0.15453(6) 0.38651(6) 0.50267(6) 0.0408(6) Uani 1 1 d . . .
N22 N 0.12359(6) 0.32675(6) 0.51399(6) 0.0463(7) Uani 1 1 d . . .
C73 C 0.10482(8) 0.41072(7) 0.45863(7) 0.0431(7) Uani 1 1 d . . .
F1 F 0.12914(6) 0.33934(7) 0.58847(5) 0.0880(8) Uani 1 1 d . . .
F2 F 0.09909(5) 0.36490(7) 0.62195(6) 0.0930(8) Uani 1 1 d . . .
F3 F 0.09896(6) 0.31337(7) 0.62207(6) 0.0986(9) Uani 1 1 d . . .
C22 C 0.15090(9) 0.28653(8) 0.49587(8) 0.0562(9) Uani 1 1 d . . .
H22 H 0.1592 0.2666 0.4942 0.067 Uiso 1 1 calc R . .
C32 C 0.15655(8) 0.31109(8) 0.47646(8) 0.0487(8) Uani 1 1 d . . .
C63 C 0.07579(9) 0.42249(9) 0.45067(9) 0.0586(9) Uani 1 1 d . . .
H63 H 0.0741 0.4426 0.4429 0.070 Uiso 1 1 calc R . .
C33 C 0.08105(8) 0.36249(8) 0.47215(7) 0.0445(8) Uani 1 1 d . . .
H33 H 0.0825 0.3419 0.4787 0.053 Uiso 1 1 calc R . .
C93 C 0.17007(9) 0.47366(9) 0.48776(10) 0.0642(10) Uani 1 1 d . . .
H93 H 0.1868 0.4677 0.4755 0.077 Uiso 1 1 calc R . .
C23 C 0.10797(7) 0.38051(7) 0.47007(7) 0.0394(7) Uani 1 1 d . . .
C83 C 0.14007(8) 0.46150(7) 0.48205(8) 0.0481(8) Uani 1 1 d . . .
C31 C 0.18418(8) 0.39720(8) 0.50427(8) 0.0478(8) Uani 1 1 d . . .
C41 C 0.14553(9) 0.42551(9) 0.57527(8) 0.0637(10) Uani 1 1 d . . .
H41A H 0.1235 0.4223 0.5769 0.096 Uiso 1 1 calc R . .
H41C H 0.1499 0.4474 0.5756 0.096 Uiso 1 1 calc R . .
H41B H 0.1558 0.4156 0.5925 0.096 Uiso 1 1 calc R . .
C43 C 0.05237(8) 0.37457(9) 0.46466(8) 0.0523(9) Uani 1 1 d . . .
H43 H 0.0347 0.3622 0.4667 0.063 Uiso 1 1 calc R . .
C11 C 0.15692(8) 0.41187(8) 0.54568(8) 0.0492(8) Uani 1 1 d . . .
C53 C 0.04955(9) 0.40461(9) 0.45427(9) 0.0602(10) Uani 1 1 d . . .
H53 H 0.0301 0.4128 0.4497 0.072 Uiso 1 1 calc R . .
C13 C 0.13985(7) 0.36779(7) 0.47837(7) 0.0400(7) Uani 1 1 d . . .
H13 H 0.1529 0.3694 0.4598 0.048 Uiso 1 1 calc R . .
C163 C 0.11911(11) 0.49174(9) 0.52417(9) 0.0661(11) Uani 1 1 d . . .
C12 C 0.13035(8) 0.29686(8) 0.51869(8) 0.0501(8) Uani 1 1 d . . .
C113 C 0.14958(13) 0.50282(10) 0.53049(10) 0.0743(12) Uani 1 1 d . . .
C42 C 0.11572(11) 0.27951(9) 0.54486(10) 0.0743(12) Uani 1 1 d . . .
H42B H 0.1028 0.2934 0.5567 0.111 Uiso 1 1 calc R . .
H42C H 0.1316 0.2711 0.5580 0.111 Uiso 1 1 calc R . .
H42A H 0.1033 0.2629 0.5367 0.111 Uiso 1 1 calc R . .
C173 C 0.11532(9) 0.47023(8) 0.49906(9) 0.0550(9) Uani 1 1 d . . .
H173 H 0.0957 0.4623 0.4945 0.066 Uiso 1 1 calc R . .
C21 C 0.18619(8) 0.41344(8) 0.53153(8) 0.0543(9) Uani 1 1 d . . .
H21 H 0.2037 0.4236 0.5392 0.065 Uiso 1 1 calc R . .
C51 C 0.20769(9) 0.39246(10) 0.47914(9) 0.0641(10) Uani 1 1 d . . .
H51A H 0.2267 0.4028 0.4847 0.096 Uiso 1 1 calc R . .
H51B H 0.1999 0.4009 0.4600 0.096 Uiso 1 1 calc R . .
H51C H 0.2116 0.3706 0.4766 0.096 Uiso 1 1 calc R . .
C103 C 0.17400(11) 0.49442(10) 0.51181(11) 0.0737(12) Uani 1 1 d . . .
H103 H 0.1936 0.5029 0.5155 0.088 Uiso 1 1 calc R . .
C153 C 0.09382(14) 0.50165(11) 0.54245(11) 0.0946(16) Uani 1 1 d . . .
H153 H 0.0738 0.4949 0.5379 0.114 Uiso 1 1 calc R . .
C52 C 0.17559(11) 0.31263(10) 0.44782(9) 0.0788(13) Uani 1 1 d . . .
H52C H 0.1886 0.3308 0.4485 0.118 Uiso 1 1 calc R . .
H52B H 0.1622 0.3138 0.4300 0.118 Uiso 1 1 calc R . .
H52A H 0.1884 0.2944 0.4464 0.118 Uiso 1 1 calc R . .
C133 C 0.1283(2) 0.53162(14) 0.57409(14) 0.135(3) Uani 1 1 d . . .
H133 H 0.1312 0.5445 0.5912 0.161 Uiso 1 1 calc R . .
F5 F 0.03427(13) 0.25491(10) 0.50140(12) 0.207(2) Uani 1 1 d . . .
C123 C 0.15302(18) 0.52343(13) 0.55687(13) 0.114(2) Uani 1 1 d . . .
H123 H 0.1726 0.5311 0.5620 0.137 Uiso 1 1 calc R . .
F4 F 0.04010(11) 0.24143(15) 0.54780(12) 0.213(2) Uani 1 1 d . . .
C143 C 0.09884(19) 0.52131(13) 0.56695(13) 0.125(2) Uani 1 1 d . . .
H143 H 0.0821 0.5278 0.5790 0.150 Uiso 1 1 calc R . .
P3 P 0.0000 0.5000 0.5000 0.166(3) Uani 1 6 d SD . .
F6 F -0.02101(9) 0.47899(9) 0.47899(9) 0.246(5) Uani 1 3 d SD A .
F8 F -0.0176(7) 0.5298(5) 0.4822(7) 0.159(8) Uani 0.33 1 d PD A 1
F7 F -0.0292(6) 0.4994(7) 0.5214(7) 0.226(16) Uani 0.33 1 d PD A 2

loop_
_atom_site_aniso_label
_atom_site_aniso_U_11
_atom_site_aniso_U_22
_atom_site_aniso_U_33
_atom_site_aniso_U_23
_atom_site_aniso_U_13
_atom_site_aniso_U_12
Ag 0.04499(17) 0.0670(2) 0.04638(18) -0.00323(13) 0.00755(11) -0.00248(12)
S13 0.0490(5) 0.0434(5) 0.0467(5) 0.0091(4) -0.0012(4) -0.0023(4)
P1 0.0403(7) 0.0825(10) 0.0482(8) 0.000 -0.0034(6) 0.000
P2 0.0800(6) 0.0800(6) 0.0800(6) -0.0109(7) 0.0109(7) -0.0109(7)
N12 0.0546(16) 0.0358(14) 0.0392(15) 0.0037(11) 0.0051(12) 0.0053(12)
N21 0.0471(15) 0.0417(15) 0.0379(14) -0.0013(12) -0.0038(12) -0.0015(12)
N11 0.0412(15) 0.0434(15) 0.0378(14) 0.0039(12) -0.0002(12) -0.0004(12)
N22 0.0511(16) 0.0429(16) 0.0450(16) 0.0025(12) 0.0060(13) -0.0006(12)
C73 0.0502(19) 0.0401(18) 0.0391(17) -0.0003(14) -0.0029(14) 0.0001(15)
F1 0.0741(16) 0.140(2) 0.0500(13) 0.0077(14) 0.0016(11) 0.0165(15)
F2 0.0631(15) 0.118(2) 0.0979(19) -0.0201(16) -0.0185(13) 0.0265(14)
F3 0.0855(18) 0.115(2) 0.0953(19) -0.0203(16) 0.0011(15) -0.0387(16)
C22 0.077(3) 0.0394(19) 0.052(2) -0.0047(16) -0.0078(19) 0.0041(18)
C32 0.056(2) 0.046(2) 0.0434(19) -0.0028(15) -0.0006(16) 0.0082(16)
C63 0.056(2) 0.056(2) 0.064(2) 0.0111(18) -0.0073(18) 0.0047(18)
C33 0.055(2) 0.0403(18) 0.0384(17) -0.0012(14) 0.0001(15) -0.0083(15)
C93 0.058(2) 0.061(2) 0.073(3) 0.011(2) -0.009(2) -0.0055(19)
C23 0.0454(18) 0.0437(18) 0.0290(15) -0.0021(13) 0.0000(13) -0.0005(14)
C83 0.057(2) 0.0408(18) 0.0470(19) 0.0086(15) -0.0081(16) -0.0066(15)
C31 0.0420(18) 0.055(2) 0.0465(19) 0.0118(16) -0.0062(15) -0.0015(15)
C41 0.075(3) 0.066(3) 0.049(2) -0.0065(18) -0.0129(19) -0.003(2)
C43 0.044(2) 0.060(2) 0.053(2) 0.0009(17) -0.0029(16) -0.0084(17)
C11 0.059(2) 0.0450(19) 0.0441(19) 0.0026(15) -0.0114(16) -0.0030(16)
C53 0.044(2) 0.070(3) 0.067(2) 0.007(2) -0.0068(18) 0.0031(18)
C13 0.0441(18) 0.0413(17) 0.0346(16) 0.0011(13) 0.0056(13) 0.0004(14)
C163 0.093(3) 0.048(2) 0.057(2) 0.0023(18) 0.005(2) -0.009(2)
C12 0.056(2) 0.0397(19) 0.054(2) 0.0039(16) -0.0090(17) -0.0067(16)
C113 0.108(4) 0.055(2) 0.060(3) 0.006(2) -0.005(3) -0.024(2)
C42 0.106(4) 0.049(2) 0.067(3) 0.015(2) 0.002(2) -0.013(2)
C173 0.057(2) 0.051(2) 0.056(2) 0.0062(17) 0.0006(18) -0.0100(17)
C21 0.049(2) 0.058(2) 0.055(2) 0.0090(18) -0.0141(17) -0.0100(17)
C51 0.048(2) 0.082(3) 0.062(2) 0.011(2) 0.0000(18) -0.0017(19)
C103 0.078(3) 0.060(3) 0.083(3) 0.007(2) -0.023(3) -0.021(2)
C153 0.123(4) 0.075(3) 0.086(3) -0.009(3) 0.030(3) -0.022(3)
C52 0.106(4) 0.072(3) 0.058(2) 0.001(2) 0.024(2) 0.032(3)
C133 0.229(9) 0.092(4) 0.083(4) -0.030(3) 0.035(5) -0.069(5)
F5 0.321(6) 0.122(3) 0.179(4) 0.032(3) 0.063(5) -0.043(4)
C123 0.173(6) 0.096(4) 0.074(3) -0.009(3) -0.006(4) -0.064(4)
F4 0.156(4) 0.323(7) 0.160(4) -0.096(4) -0.033(3) -0.049(4)
C143 0.195(7) 0.085(4) 0.094(4) -0.028(3) 0.059(4) -0.031(4)
P3 0.166(3) 0.166(3) 0.166(3) -0.055(2) -0.055(2) -0.055(2)
F6 0.246(5) 0.246(5) 0.246(5) -0.093(4) -0.093(4) -0.093(4)
F8 0.16(2) 0.158(18) 0.158(18) 0.038(15) -0.023(16) -0.026(15)
F7 0.22(2) 0.18(2) 0.28(2) 0.15(2) -0.08(2) -0.10(2)

loop_
_atom_type_symbol
_atom_type_description
_atom_type_scat_dispersion_real
_atom_type_scat_dispersion_imag
_atom_type_scat_source
C C 0.0033 0.0016 'International Tables Vol C Tables 4.2.6.8 and 6.1.1.4'
H H 0.0000 0.0000 'International Tables Vol C Tables 4.2.6.8 and 6.1.1.4'
N N 0.0061 0.0033 'International Tables Vol C Tables 4.2.6.8 and 6.1.1.4'
F F 0.0171 0.0103 'International Tables Vol C Tables 4.2.6.8 and 6.1.1.4'
P P 0.1023 0.0942 'International Tables Vol C Tables 4.2.6.8 and 6.1.1.4'
S S 0.1246 0.1234 'International Tables Vol C Tables 4.2.6.8 and 6.1.1.4'
Ag Ag -0.8971 1.1015 'International Tables Vol C Tables 4.2.6.8 and 6.1.1.4'
O O 0.0106 0.0060 'International Tables Vol C Tables 4.2.6.8 and 6.1.1.4'

loop_
_geom_angle_atom_site_label_1
_geom_angle_atom_site_label_2
_geom_angle_atom_site_label_3
_geom_angle
_geom_angle_site_symmetry_1
_geom_angle_site_symmetry_3
N21 Ag N22 84.90(9) . .
N21 Ag S13 148.10(7) . 89_556
N22 Ag S13 126.88(7) . 89_556
C73 S13 C83 105.48(16) . .
C73 S13 Ag 110.25(11) . 78_565
C83 S13 Ag 108.67(11) . 78_565
F2 P1 F2 90.9(2) 4_556 .
F2 P1 F1 90.05(15) 4_556 .
F2 P1 F1 89.70(14) . .
F2 P1 F1 89.70(14) 4_556 4_556
F2 P1 F1 90.05(15) . 4_556
F1 P1 F1 179.7(2) . 4_556
F2 P1 F3 179.77(18) 4_556 .
F2 P1 F3 89.17(15) . .
F1 P1 F3 90.16(15) . .
F1 P1 F3 90.09(14) 4_556 .
F2 P1 F3 89.17(15) 4_556 4_556
F2 P1 F3 179.77(18) . 4_556
F1 P1 F3 90.09(14) . 4_556
F1 P1 F3 90.16(15) 4_556 4_556
F3 P1 F3 90.8(2) . 4_556
F4 P2 F4 94.2(4) 33_455 .
F4 P2 F4 94.2(4) 33_455 22
F4 P2 F4 94.2(4) . 22
F4 P2 F5 178.0(3) 33_455 22
F4 P2 F5 85.1(3) . 22
F4 P2 F5 87.7(3) 22 22
F4 P2 F5 87.7(3) 33_455 33_455
F4 P2 F5 178.0(3) . 33_455
F4 P2 F5 85.1(3) 22 33_455
F5 P2 F5 93.0(3) 22 33_455
F4 P2 F5 85.1(3) 33_455 .
F4 P2 F5 87.7(3) . .
F4 P2 F5 178.0(3) 22 .
F5 P2 F5 93.0(3) 22 .
F5 P2 F5 93.0(3) 33_455 .
C32 N12 N22 111.3(3) . .
C32 N12 C13 128.8(3) . .
N22 N12 C13 119.3(2) . .
C11 N21 N11 105.6(3) . .
C11 N21 Ag 131.1(2) . .
N11 N21 Ag 116.78(18) . .
C31 N11 N21 111.7(3) . .
C31 N11 C13 128.9(3) . .
N21 N11 C13 119.4(2) . .
C12 N22 N12 105.8(3) . .
C12 N22 Ag 137.2(2) . .
N12 N22 Ag 116.81(19) . .
C63 C73 C23 120.8(3) . .
C63 C73 S13 119.6(3) . .
C23 C73 S13 119.4(2) . .
C32 C22 C12 107.2(3) . .
C32 C22 H22 126.4 . .
C12 C22 H22 126.4 . .
N12 C32 C22 105.9(3) . .
N12 C32 C52 124.3(3) . .
C22 C32 C52 129.8(3) . .
C53 C63 C73 120.4(3) . .
C53 C63 H63 119.8 . .
C73 C63 H63 119.8 . .
C43 C33 C23 121.2(3) . .
C43 C33 H33 119.4 . .
C23 C33 H33 119.4 . .
C103 C93 C83 118.8(4) . .
C103 C93 H93 120.6 . .
C83 C93 H93 120.6 . .
C73 C23 C33 117.3(3) . .
C73 C23 C13 120.4(3) . .
C33 C23 C13 122.3(3) . .
C173 C83 C93 121.6(4) . .
C173 C83 S13 124.3(3) . .
C93 C83 S13 114.0(3) . .
N11 C31 C21 106.0(3) . .
N11 C31 C51 123.6(3) . .
C21 C31 C51 130.3(3) . .
C11 C41 H41A 109.5 . .
C11 C41 H41C 109.5 . .
H41A C41 H41C 109.5 . .
C11 C41 H41B 109.5 . .
H41A C41 H41B 109.5 . .
H41C C41 H41B 109.5 . .
C53 C43 C33 120.7(3) . .
C53 C43 H43 119.6 . .
C33 C43 H43 119.6 . .
N21 C11 C21 109.8(3) . .
N21 C11 C41 119.7(3) . .
C21 C11 C41 130.6(3) . .
C43 C53 C63 119.4(3) . .
C43 C53 H53 120.3 . .
C63 C53 H53 120.3 . .
N12 C13 N11 109.4(2) . .
N12 C13 C23 113.8(3) . .
N11 C13 C23 111.1(2) . .
N12 C13 H13 107.4 . .
N11 C13 H13 107.4 . .
C23 C13 H13 107.4 . .
C153 C163 C113 120.3(4) . .
C153 C163 C173 121.9(4) . .
C113 C163 C173 117.8(4) . .
N22 C12 C22 109.8(3) . .
N22 C12 C42 120.4(3) . .
C22 C12 C42 129.8(3) . .
C103 C113 C163 120.4(4) . .
C103 C113 C123 122.9(5) . .
C163 C113 C123 116.7(5) . .
C12 C42 H42B 109.5 . .
C12 C42 H42C 109.5 . .
H42B C42 H42C 109.5 . .
C12 C42 H42A 109.5 . .
H42B C42 H42A 109.5 . .
H42C C42 H42A 109.5 . .
C83 C173 C163 120.0(4) . .
C83 C173 H173 120.0 . .
C163 C173 H173 120.0 . .
C31 C21 C11 106.9(3) . .
C31 C21 H21 126.5 . .
C11 C21 H21 126.5 . .
C31 C51 H51A 109.5 . .
C31 C51 H51B 109.5 . .
H51A C51 H51B 109.5 . .
C31 C51 H51C 109.5 . .
H51A C51 H51C 109.5 . .
H51B C51 H51C 109.5 . .
C113 C103 C93 121.1(4) . .
C113 C103 H103 119.4 . .
C93 C103 H103 119.4 . .
C143 C153 C163 119.7(6) . .
C143 C153 H153 120.2 . .
C163 C153 H153 120.2 . .
C32 C52 H52C 109.5 . .
C32 C52 H52B 109.5 . .
H52C C52 H52B 109.5 . .
C32 C52 H52A 109.5 . .
H52C C52 H52A 109.5 . .
H52B C52 H52A 109.5 . .
C123 C133 C143 121.4(6) . .
C123 C133 H133 119.3 . .
C143 C133 H133 119.3 . .
C133 C123 C113 120.8(6) . .
C133 C123 H123 119.6 . .
C113 C123 H123 119.6 . .
C153 C143 C133 121.1(6) . .
C153 C143 H143 119.5 . .
C133 C143 H143 119.5 . .
F7 P3 F7 61.7(6) 30_455 49_566
F7 P3 F7 118.3(6) 30_455 .
F7 P3 F7 180.0(11) 49_566 .
F7 P3 F7 118.3(6) 30_455 41_455
F7 P3 F7 61.7(6) 49_566 41_455
F7 P3 F7 118.3(6) . 41_455
F7 P3 F7 61.7(6) 30_455 89_556
F7 P3 F7 118.3(6) 49_566 89_556
F7 P3 F7 61.7(6) . 89_556
F7 P3 F7 180.0(17) 41_455 89_556
F7 P3 F7 180.0(15) 30_455 78_565
F7 P3 F7 118.3(6) 49_566 78_565
F7 P3 F7 61.7(6) . 78_565
F7 P3 F7 61.7(6) 41_455 78_565
F7 P3 F7 118.3(6) 89_556 78_565
F7 P3 F6 97.6(13) 30_455 49_566
F7 P3 F6 82.4(13) 49_566 49_566
F7 P3 F6 97.6(13) . 49_566
F7 P3 F6 97.6(13) 41_455 49_566
F7 P3 F6 82.4(13) 89_556 49_566
F7 P3 F6 82.4(13) 78_565 49_566
F7 P3 F6 82.4(13) 30_455 .
F7 P3 F6 97.6(13) 49_566 .
F7 P3 F6 82.4(13) . .
F7 P3 F6 82.4(13) 41_455 .
F7 P3 F6 97.6(13) 89_556 .
F7 P3 F6 97.6(13) 78_565 .
F6 P3 F6 180.0(5) 49_566 .
F7 P3 F8 85.3(7) 30_455 30_455
F7 P3 F8 28.7(8) 49_566 30_455
F7 P3 F8 151.3(8) . 30_455
F7 P3 F8 34.0(7) 41_455 30_455
F7 P3 F8 146.0(7) 89_556 30_455
F7 P3 F8 94.7(7) 78_565 30_455
F6 P3 F8 94.8(8) 49_566 30_455
F6 P3 F8 85.2(8) . 30_455
F7 P3 F8 28.7(8) 30_455 89_556
F7 P3 F8 34.0(7) 49_566 89_556
F7 P3 F8 146.0(7) . 89_556
F7 P3 F8 94.7(7) 41_455 89_556
F7 P3 F8 85.3(7) 89_556 89_556
F7 P3 F8 151.3(8) 78_565 89_556
F6 P3 F8 85.2(8) 49_566 89_556
F6 P3 F8 94.8(8) . 89_556
F8 P3 F8 60.7(2) 30_455 89_556
F7 P3 F8 34.0(7) 30_455 .
F7 P3 F8 94.7(7) 49_566 .
F7 P3 F8 85.3(7) . .
F7 P3 F8 151.3(8) 41_455 .
F7 P3 F8 28.7(8) 89_556 .
F7 P3 F8 146.0(7) 78_565 .
F6 P3 F8 94.8(8) 49_566 .
F6 P3 F8 85.2(8) . .
F8 P3 F8 119.3(2) 30_455 .
F8 P3 F8 60.7(2) 89_556 .
F7 P3 F8 94.7(7) 30_455 78_565
F7 P3 F8 151.3(8) 49_566 78_565
F7 P3 F8 28.7(8) . 78_565
F7 P3 F8 146.0(7) 41_455 78_565
F7 P3 F8 34.0(7) 89_556 78_565
F7 P3 F8 85.3(7) 78_565 78_565
F6 P3 F8 85.2(8) 49_566 78_565
F6 P3 F8 94.8(8) . 78_565
F8 P3 F8 180.0(9) 30_455 78_565
F8 P3 F8 119.3(2) 89_556 78_565
F8 P3 F8 60.7(2) . 78_565
P3 F8 F8 59.66(11) . 89_556
P3 F8 F8 59.66(11) . 78_565
F8 F8 F8 117.3(8) 89_556 78_565
P3 F7 F7 59.1(3) . 89_556
P3 F7 F7 59.1(3) . 78_565
F7 F7 F7 114(2) 89_556 78_565

loop_
_geom_bond_atom_site_label_1
_geom_bond_atom_site_label_2
_geom_bond_distance
_geom_bond_site_symmetry_2
Ag N21 2.222(3) .
Ag N22 2.331(3) .
Ag S13 2.3782(8) 89_556
S13 C73 1.781(3) .
S13 C83 1.792(4) .
S13 Ag 2.3782(9) 78_565
P1 F2 1.575(3) 4_556
P1 F2 1.575(3) .
P1 F1 1.582(2) .
P1 F1 1.582(2) 4_556
P1 F3 1.584(3) .
P1 F3 1.584(3) 4_556
P2 F4 1.495(4) 33_455
P2 F4 1.495(4) .
P2 F4 1.495(4) 22
P2 F5 1.528(4) 22
P2 F5 1.528(4) 33_455
P2 F5 1.528(4) .
N12 C32 1.361(4) .
N12 N22 1.367(4) .
N12 C13 1.460(4) .
N21 C11 1.337(4) .
N21 N11 1.363(3) .
N11 C31 1.358(4) .
N11 C13 1.463(4) .
N22 C12 1.334(4) .
C73 C63 1.391(5) .
C73 C23 1.397(4) .
C22 C32 1.369(5) .
C22 C12 1.394(5) .
C22 H22 0.9300 .
C32 C52 1.481(5) .
C63 C53 1.375(5) .
C63 H63 0.9300 .
C33 C43 1.377(5) .
C33 C23 1.397(4) .
C33 H33 0.9300 .
C93 C103 1.378(6) .
C93 C83 1.414(5) .
C93 H93 0.9300 .
C23 C13 1.519(4) .
C83 C173 1.346(5) .
C31 C21 1.368(5) .
C31 C51 1.494(5) .
C41 C11 1.485(5) .
C41 H41A 0.9600 .
C41 H41C 0.9600 .
C41 H41B 0.9600 .
C43 C53 1.373(5) .
C43 H43 0.9300 .
C11 C21 1.400(5) .
C53 H53 0.9300 .
C13 H13 0.9800 .
C163 C153 1.409(6) .
C163 C113 1.421(6) .
C163 C173 1.432(5) .
C12 C42 1.490(5) .
C113 C103 1.371(6) .
C113 C123 1.448(7) .
C42 H42B 0.9600 .
C42 H42C 0.9600 .
C42 H42A 0.9600 .
C173 H173 0.9300 .
C21 H21 0.9300 .
C51 H51A 0.9600 .
C51 H51B 0.9600 .
C51 H51C 0.9600 .
C103 H103 0.9300 .
C153 C143 1.369(7) .
C153 H153 0.9300 .
C52 H52C 0.9600 .
C52 H52B 0.9600 .
C52 H52A 0.9600 .
C133 C123 1.343(9) .
C133 C143 1.378(10) .
C133 H133 0.9300 .
C123 H123 0.9300 .
C143 H143 0.9300 .
P3 F7 1.560(18) 30_455
P3 F7 1.560(18) 49_566
P3 F7 1.560(18) .
P3 F7 1.560(18) 41_455
P3 F7 1.560(18) 89_556
P3 F7 1.560(18) 78_565
P3 F6 1.566(7) 49_566
P3 F6 1.566(7) .
P3 F8 1.674(17) 30_455
P3 F8 1.674(17) 89_556
P3 F8 1.674(17) .
P3 F8 1.674(17) 78_565
F8 F8 1.692(18) 89_556
F8 F8 1.692(18) 78_565
F7 F7 1.60(2) 89_556
F7 F7 1.60(2) 78_565

loop_
_platon_squeeze_void_nr
_platon_squeeze_void_average_x
_platon_squeeze_void_average_y
_platon_squeeze_void_average_z
_platon_squeeze_void_volume
_platon_squeeze_void_count_electrons
_platon_squeeze_void_content
1 -0.002 -0.002 -0.002 12453 3638 ' '
2 0.625 -0.016 0.125 36 1 ' '
3 0.875 0.016 0.375 36 1 ' '
4 0.125 -0.016 0.625 36 1 ' '
5 0.375 0.016 0.875 36 1 ' '
6 0.625 0.125 -0.016 36 1 ' '
7 0.625 0.125 0.125 139 42 ' '
8 0.625 0.125 0.266 36 1 ' '
9 0.125 0.125 0.484 36 1 ' '
10 0.125 0.125 0.625 139 42 ' '
11 0.125 0.125 0.766 36 1 ' '
12 0.484 0.125 0.125 36 1 ' '
13 0.766 0.125 0.125 36 1 ' '
14 0.984 0.125 0.625 36 1 ' '
15 0.266 0.125 0.625 36 1 ' '
16 0.375 0.234 0.375 36 1 ' '
17 0.875 0.234 0.875 36 1 ' '
18 0.625 0.266 0.125 36 1 ' '
19 0.125 0.266 0.625 36 1 ' '
20 0.875 0.375 0.016 36 1 ' '
21 0.375 0.375 0.234 36 1 ' '
22 0.375 0.375 0.375 139 42 ' '
23 0.375 0.375 0.516 36 1 ' '
24 0.875 0.375 0.734 36 1 ' '
25 0.875 0.375 0.875 139 42 ' '
26 0.516 0.375 0.375 36 1 ' '
27 0.234 0.375 0.375 36 1 ' '
28 0.016 0.375 0.875 36 1 ' '
29 0.734 0.375 0.875 36 1 ' '
30 0.125 0.484 0.125 36 1 ' '
31 0.625 0.484 0.625 36 1 ' '
32 0.375 0.516 0.375 36 1 ' '
33 0.875 0.516 0.875 36 1 ' '
34 0.125 0.625 -0.016 36 1 ' '
35 0.125 0.625 0.125 139 42 ' '
36 0.125 0.625 0.266 36 1 ' '
37 0.625 0.625 0.484 36 1 ' '
38 0.625 0.625 0.625 139 42 ' '
39 0.625 0.625 0.766 36 1 ' '
40 0.984 0.625 0.125 36 1 ' '
41 0.266 0.625 0.125 36 1 ' '
42 0.484 0.625 0.625 36 1 ' '
43 0.766 0.625 0.625 36 1 ' '
44 0.875 0.734 0.375 36 1 ' '
45 0.375 0.734 0.875 36 1 ' '
46 0.125 0.766 0.125 36 1 ' '
47 0.625 0.766 0.625 36 1 ' '
48 0.375 0.875 0.016 36 1 ' '
49 0.875 0.875 0.234 36 1 ' '
50 0.875 0.875 0.375 139 42 ' '
51 0.875 0.875 0.516 36 1 ' '
52 0.375 0.875 0.734 36 1 ' '
53 0.375 0.875 0.875 139 42 ' '
54 0.016 0.875 0.375 36 1 ' '
55 0.734 0.875 0.375 36 1 ' '
56 0.516 0.875 0.875 36 1 ' '
57 0.234 0.875 0.875 36 1 ' '
